data_7207388
loop_
_publ_author_name
'Garcia, Humberto C.'
'Diniz, Renata'
'de Oliveira, Luiz Fernando C.'

_publ_section_title
;
 An interesting pseudo-honeycomb supramolecular arrangement obtained from
 the interaction between 4-aminosalicylic acid,
 trans-1,2-bis(4-pyridyl)ethylene and transition metal ions
;
_journal_issue 5
_journal_name_full CrystEngComm
_journal_page_first 1812
_journal_paper_doi 10.1039/c2ce05771a
_journal_volume 14
_journal_year 2012
_chemical_formula_moiety 'C12 H18 N2 O4 Zn, 2(C7 H6 N O3), 4(H2 O)'
_chemical_formula_sum 'C26 H38 N4 O14 Zn'
_chemical_formula_weight 695.99
_chemical_name_common
;
tetraaquazinc(ii)-trans-1,2-bis(4-pyridil)-ethylene bis-
aminosalicylate tetraahydrate
;
_chemical_name_systematic
;
tetraaquazinc(II)-trans-1,2-bis(4-pyridil)-
ethylene bis-aminosalicylate tetraahydrate
;
_space_group_IT_number 14
_symmetry_cell_setting monoclinic
_symmetry_space_group_name_Hall '-P 2ybc'
_symmetry_space_group_name_H-M 'P 1 21/c 1'
_atom_sites_solution_hydrogens geom
_atom_sites_solution_primary direct
_atom_sites_solution_secondary difmap
_audit_creation_date 'Sept. 21 16:05:31 2010'
_audit_creation_method SHELXL-97
_cell_angle_alpha 90.00
_cell_angle_beta 96.804(2)
_cell_angle_gamma 90.00
_cell_formula_units_Z 2
_cell_length_a 13.7232(3)
_cell_length_b 7.6423(2)
_cell_length_c 14.8063(4)
_cell_measurement_reflns_used 6205
_cell_measurement_temperature 293(2)
_cell_measurement_theta_max 32.8264
_cell_measurement_theta_min 2.7653
_cell_volume 1541.90(7)
_computing_cell_refinement
;
CrysAlisPro, Oxford Diffraction Ltd.,
Version 1.171.33.36 (release 16-03-2009 CrysAlis171 .NET)
(compiled Mar 16 2009,17:39:00)
;
_computing_data_collection
;
CrysAlisPro, Oxford Diffraction Ltd.,
Version 1.171.33.36 (release 16-03-2009 CrysAlis171 .NET)
(compiled Mar 16 2009,17:39:00)
;
_computing_data_reduction
;
CrysAlisPro, Oxford Diffraction Ltd.,
Version 1.171.33.36 (release 16-03-2009 CrysAlis171 .NET)
(compiled Mar 16 2009,17:39:00)
;
_computing_molecular_graphics 'ORTEP 3 FOR WINDOWS (Farrugia, 1997)'
_computing_publication_material 'PLATON (Spek, 1990)'
_computing_structure_refinement 'SHELXL-97 (Sheldrick, 1997)'
_computing_structure_solution 'SHELXS-97 (Sheldrick, 1990)'
_diffrn_ambient_temperature 293(2)
_diffrn_measured_fraction_theta_full 0.999
_diffrn_measured_fraction_theta_max 0.999
_diffrn_radiation_monochromator graphite
_diffrn_radiation_source 'fine-focus sealed tube'
_diffrn_radiation_type MoK\a
_diffrn_radiation_wavelength 0.71073
_diffrn_reflns_av_R_equivalents 0.0313
_diffrn_reflns_av_sigmaI/netI 0.0317
_diffrn_reflns_limit_h_max 17
_diffrn_reflns_limit_h_min -16
_diffrn_reflns_limit_k_max 9
_diffrn_reflns_limit_k_min -9
_diffrn_reflns_limit_l_max 18
_diffrn_reflns_limit_l_min -17
_diffrn_reflns_number 8212
_diffrn_reflns_theta_full 26.36
_diffrn_reflns_theta_max 26.36
_diffrn_reflns_theta_min 2.77
_exptl_absorpt_coefficient_mu 0.871
_exptl_absorpt_correction_T_max 0.777
_exptl_absorpt_correction_T_min 0.693
_exptl_absorpt_correction_type multi-scan
_exptl_absorpt_process_details '(Blessing et al.,1995)'
_exptl_crystal_colour yellow
_exptl_crystal_density_diffrn 1.499
_exptl_crystal_density_method 'not measured'
_exptl_crystal_description prismatic
_exptl_crystal_F_000 728
_exptl_crystal_size_max 0.93
_exptl_crystal_size_mid 0.36
_exptl_crystal_size_min 0.29
_refine_diff_density_max 0.481
_refine_diff_density_min -0.526
_refine_diff_density_rms 0.154
_refine_ls_extinction_coef 0.0096(16)
_refine_ls_extinction_expression Fc^*^=kFc[1+0.001xFc^2^\l^3^/sin(2\q)]^-1/4^
_refine_ls_extinction_method SHELXL
_refine_ls_goodness_of_fit_ref 1.158
_refine_ls_hydrogen_treatment mixed
_refine_ls_matrix_type full
_refine_ls_number_parameters 250
_refine_ls_number_reflns 3163
_refine_ls_number_restraints 12
_refine_ls_restrained_S_all 1.160
_refine_ls_R_factor_all 0.0400
_refine_ls_R_factor_gt 0.0328
_refine_ls_shift/su_max 0.004
_refine_ls_shift/su_mean 0.000
_refine_ls_structure_factor_coef Fsqd
_refine_ls_weighting_details 'calc w=1/[\s^2^(Fo^2^)+(0.0704P)^2^+0.1094P] where P=(Fo^2^+2Fc^2^)/3'
_refine_ls_weighting_scheme calc
_refine_ls_wR_factor_gt 0.1005
_refine_ls_wR_factor_ref 0.1119
_reflns_number_gt 2640
_reflns_number_total 3165
_reflns_threshold_expression >2sigma(I)
_cod_data_source_file c2ce05771a.txt
_cod_data_source_block ASBPEZN
_cod_depositor_comments
;
The following automatic conversions were performed:

'_symmetry_cell_setting' value 'Monoclinic' changed to 'monoclinic'
according to /home/saulius/struct/CIF-dictionaries/cif_core.dic
dictionary named 'cif_core.dic' version 2.4.1 from 2010-06-29.

Automatic conversion script
Id: cif_fix_values 1715 2011-07-08 13:25:40Z adriana 
;
_cod_original_sg_symbol_H-M P21/c
_cod_database_code 7207388

loop_
_symmetry_equiv_pos_as_xyz
'x, y, z'
'-x, y+1/2, -z+1/2'
'-x, -y, -z'
'x, -y-1/2, z-1/2'

loop_
_atom_site_label
_atom_site_type_symbol
_atom_site_fract_x
_atom_site_fract_y
_atom_site_fract_z
_atom_site_U_iso_or_equiv
_atom_site_adp_type
_atom_site_occupancy
_atom_site_symmetry_multiplicity
_atom_site_calc_flag
_atom_site_refinement_flags
O5 O 0.52472(13) -0.0121(2) 0.14486(12) 0.0346(4) Uani 1 1 d D
O4 O 0.48616(11) 0.2703(2) 0.00796(13) 0.0360(4) Uani 1 1 d D
O6 O 0.58088(14) -0.3115(3) 0.24388(13) 0.0448(5) Uani 1 1 d D
O7 O 0.73504(15) 0.6141(3) -0.16005(15) 0.0520(5) Uani 1 1 d D
C13 C 0.96396(17) 0.0397(3) -0.02602(17) 0.0317(5) Uani 1 1 d .
H5A H 0.4964(18) 0.059(3) 0.1727(17) 0.037(7) Uiso 1 1 d D
H4A H 0.4326(13) 0.316(3) 0.0040(17) 0.035(7) Uiso 1 1 d D
H7A H 0.731(3) 0.526(4) -0.199(2) 0.095(16) Uiso 1 1 d D
H5B H 0.535(2) -0.106(3) 0.1718(18) 0.048(9) Uiso 1 1 d D
H7B H 0.727(2) 0.566(4) -0.1086(14) 0.061(9) Uiso 1 1 d D
H4B H 0.5289(16) 0.320(4) 0.0407(18) 0.052(9) Uiso 1 1 d D
H6B H 0.602(2) -0.395(3) 0.217(2) 0.071(11) Uiso 1 1 d D
H6A H 0.6254(19) -0.255(4) 0.274(2) 0.076(12) Uiso 1 1 d D
HN1B H 1.0852(19) 0.127(4) 0.249(2) 0.049(9) Uiso 1 1 d .
HN1A H 1.125(2) 0.254(4) 0.1875(18) 0.039(7) Uiso 1 1 d .
H13 H 0.9802(19) 0.108(4) -0.0754(19) 0.053(8) Uiso 1 1 d .
Zn1 Zn 0.5000 0.0000 0.0000 0.02286(15) Uani 1 2 d S
O3 O 0.73793(11) 0.2037(2) 0.22777(11) 0.0361(4) Uani 1 1 d .
H3 H 0.6866 0.2477 0.2042 0.054 Uiso 1 1 calc R
C6 C 0.79972(14) 0.3981(3) 0.12035(14) 0.0256(4) Uani 1 1 d .
O2 O 0.62953(10) 0.4134(2) 0.13020(11) 0.0344(4) Uani 1 1 d .
N2 N 0.65658(13) 0.0260(2) -0.00144(13) 0.0255(4) Uani 1 1 d .
C4 C 0.90738(15) 0.2144(3) 0.22111(15) 0.0305(5) Uani 1 1 d .
H4 H 0.9155 0.1313 0.2672 0.037 Uiso 1 1 calc R
C10 C 0.85984(15) 0.0317(3) -0.01473(16) 0.0278(5) Uani 1 1 d .
O1 O 0.68697(11) 0.5512(2) 0.01506(12) 0.0355(4) Uani 1 1 d .
C1 C 0.88228(16) 0.4591(3) 0.08397(16) 0.0289(5) Uani 1 1 d .
H1 H 0.8741 0.5403 0.0369 0.035 Uiso 1 1 calc R
C11 C 0.82050(14) -0.0616(3) 0.05318(15) 0.0279(5) Uani 1 1 d .
H11 H 0.8616 -0.1245 0.0959 0.033 Uiso 1 1 calc R
C5 C 0.81451(14) 0.2730(3) 0.19002(14) 0.0260(4) Uani 1 1 d .
C12 C 0.72062(14) -0.0608(3) 0.05695(15) 0.0267(5) Uani 1 1 d .
H12 H 0.6964 -0.1245 0.1029 0.032 Uiso 1 1 calc R
C3 C 0.98958(14) 0.2783(3) 0.18433(15) 0.0283(5) Uani 1 1 d .
C7 C 0.70032(15) 0.4592(3) 0.08442(16) 0.0281(5) Uani 1 1 d .
C2 C 0.97534(15) 0.4039(3) 0.11497(15) 0.0311(5) Uani 1 1 d .
H2 H 1.0290 0.4497 0.0900 0.037 Uiso 1 1 calc R
C8 C 0.69422(15) 0.1160(3) -0.06646(15) 0.0319(5) Uani 1 1 d .
H8 H 0.6514 0.1776 -0.1084 0.038 Uiso 1 1 calc R
N1 N 1.08146(15) 0.2207(3) 0.21556(18) 0.0442(6) Uani 1 1 d .
C9 C 0.79314(15) 0.1226(3) -0.07478(15) 0.0350(5) Uani 1 1 d .
H9 H 0.8152 0.1885 -0.1211 0.042 Uiso 1 1 calc R

loop_
_atom_site_aniso_label
_atom_site_aniso_U_11
_atom_site_aniso_U_22
_atom_site_aniso_U_33
_atom_site_aniso_U_23
_atom_site_aniso_U_13
_atom_site_aniso_U_12
O5 0.0316(9) 0.0452(11) 0.0276(9) 0.0023(8) 0.0056(7) 0.0123(7)
O4 0.0221(8) 0.0267(8) 0.0560(11) -0.0062(8) -0.0088(7) 0.0042(6)
O6 0.0585(12) 0.0399(11) 0.0383(11) 0.0000(9) 0.0150(9) 0.0000(9)
O7 0.0564(12) 0.0519(12) 0.0499(13) 0.0018(10) 0.0157(10) -0.0015(10)
C13 0.0205(10) 0.0390(13) 0.0364(13) -0.0039(10) 0.0062(9) -0.0004(9)
Zn1 0.0127(2) 0.0276(2) 0.0284(2) -0.00042(14) 0.00307(13) 0.00191(11)
O3 0.0265(8) 0.0476(10) 0.0336(9) 0.0096(7) 0.0018(6) -0.0040(7)
C6 0.0252(10) 0.0272(11) 0.0236(11) -0.0034(8) 0.0000(8) 0.0027(8)
O2 0.0232(7) 0.0410(10) 0.0392(10) 0.0000(8) 0.0044(6) 0.0009(7)
N2 0.0142(8) 0.0276(9) 0.0349(10) -0.0020(7) 0.0044(7) 0.0006(6)
C4 0.0313(11) 0.0330(12) 0.0258(12) 0.0022(9) -0.0026(9) 0.0006(9)
C10 0.0171(10) 0.0317(11) 0.0347(13) -0.0098(9) 0.0036(9) -0.0013(8)
O1 0.0312(8) 0.0386(8) 0.0360(10) 0.0067(8) 0.0007(7) 0.0084(7)
C1 0.0292(11) 0.0288(11) 0.0287(12) 0.0010(9) 0.0036(9) 0.0023(9)
C11 0.0195(10) 0.0296(10) 0.0337(12) -0.0017(9) -0.0010(8) 0.0038(9)
C5 0.0257(10) 0.0275(10) 0.0247(11) -0.0035(8) 0.0024(8) -0.0026(8)
C12 0.0210(10) 0.0288(10) 0.0300(12) -0.0012(9) 0.0023(8) 0.0001(8)
C3 0.0256(10) 0.0308(11) 0.0272(11) -0.0050(9) -0.0022(8) 0.0027(8)
C7 0.0246(11) 0.0261(10) 0.0328(13) -0.0082(9) 0.0003(9) 0.0018(8)
C2 0.0261(11) 0.0390(13) 0.0287(12) -0.0018(10) 0.0055(9) -0.0023(9)
C8 0.0189(10) 0.0447(13) 0.0318(12) 0.0079(10) 0.0017(8) 0.0014(9)
N1 0.0254(10) 0.0558(15) 0.0505(14) 0.0129(12) 0.0014(9) 0.0050(10)
C9 0.0214(10) 0.0514(14) 0.0330(12) 0.0091(11) 0.0062(9) -0.0019(9)

loop_
_atom_type_symbol
_atom_type_description
_atom_type_scat_dispersion_real
_atom_type_scat_dispersion_imag
_atom_type_scat_source
C C 0.0033 0.0016 'International Tables Vol C Tables 4.2.6.8 and 6.1.1.4'
H H 0.0000 0.0000 'International Tables Vol C Tables 4.2.6.8 and 6.1.1.4'
N N 0.0061 0.0033 'International Tables Vol C Tables 4.2.6.8 and 6.1.1.4'
O O 0.0106 0.0060 'International Tables Vol C Tables 4.2.6.8 and 6.1.1.4'
Zn Zn 0.2839 1.4301 'International Tables Vol C Tables 4.2.6.8 and 6.1.1.4'

loop_
_exptl_crystal_face_index_h
_exptl_crystal_face_index_k
_exptl_crystal_face_index_l
_exptl_crystal_face_perp_dist
0 0 1 0.1769
0 0 -1 0.1308
-1 0 0 0.4385
1 0 0 0.4461
0 -1 -1 0.1539
0 1 1 0.1371
0 1 -1 0.1541
0 -1 1 0.1540

loop_
_geom_angle_atom_site_label_1
_geom_angle_atom_site_label_2
_geom_angle_atom_site_label_3
_geom_angle
_geom_angle_site_symmetry_1
_geom_angle_site_symmetry_3
C13 C13 C10 126.0(3) 3_755 .
O4 Zn1 O4 180.0 . 3_655
O4 Zn1 O5 89.47(7) . .
O4 Zn1 O5 90.53(7) 3_655 .
O4 Zn1 O5 90.53(7) . 3_655
O4 Zn1 O5 89.47(7) 3_655 3_655
O5 Zn1 O5 180.00(10) . 3_655
O4 Zn1 N2 89.60(6) . 3_655
O4 Zn1 N2 90.40(6) 3_655 3_655
O5 Zn1 N2 91.49(7) . 3_655
O5 Zn1 N2 88.51(7) 3_655 3_655
O4 Zn1 N2 90.40(6) . .
O4 Zn1 N2 89.60(6) 3_655 .
O5 Zn1 N2 88.51(7) . .
O5 Zn1 N2 91.49(7) 3_655 .
N2 Zn1 N2 180.000(9) 3_655 .
C1 C6 C5 117.35(18) . .
C1 C6 C7 120.89(19) . .
C5 C6 C7 121.73(18) . .
C12 N2 C8 116.22(18) . .
C12 N2 Zn1 121.84(14) . .
C8 N2 Zn1 121.62(14) . .
C5 C4 C3 120.9(2) . .
C9 C10 C11 115.92(19) . .
C9 C10 C13 119.2(2) . .
C11 C10 C13 124.9(2) . .
C2 C1 C6 122.4(2) . .
C12 C11 C10 119.9(2) . .
O3 C5 C4 117.86(19) . .
O3 C5 C6 121.18(18) . .
C4 C5 C6 120.95(18) . .
N2 C12 C11 123.9(2) . .
N1 C3 C4 120.8(2) . .
N1 C3 C2 120.8(2) . .
C4 C3 C2 118.40(18) . .
O1 C7 O2 122.65(19) . .
O1 C7 C6 121.06(19) . .
O2 C7 C6 116.28(19) . .
C1 C2 C3 119.94(19) . .
N2 C8 C9 123.5(2) . .
C8 C9 C10 120.5(2) . .

loop_
_geom_bond_atom_site_label_1
_geom_bond_atom_site_label_2
_geom_bond_distance
_geom_bond_site_symmetry_2
O5 Zn1 2.1334(17) .
O4 Zn1 2.0789(17) .
C13 C13 1.327(5) 3_755
C13 C10 1.459(3) .
Zn1 O4 2.0789(17) 3_655
Zn1 O5 2.1335(17) 3_655
Zn1 N2 2.1606(17) 3_655
Zn1 N2 2.1606(17) .
O3 C5 1.355(2) .
C6 C1 1.391(3) .
C6 C5 1.404(3) .
C6 C7 1.480(3) .
O2 C7 1.297(3) .
N2 C12 1.334(3) .
N2 C8 1.336(3) .
C4 C5 1.377(3) .
C4 C3 1.397(3) .
C10 C9 1.385(3) .
C10 C11 1.393(3) .
O1 C7 1.240(3) .
C1 C2 1.371(3) .
C11 C12 1.378(3) .
C3 N1 1.364(3) .
C3 C2 1.403(3) .
C8 C9 1.378(3) .

loop_
_geom_contact_atom_site_label_1
_geom_contact_atom_site_label_2
_geom_contact_distance
_geom_contact_publ_flag
O1 O7 2.791(3) no
O2 O4 2.740(2) no
O2 O3 2.522(2) no
O3 O2 2.522(2) no
O4 O2 2.740(2) no
O4 O5 2.965(3) no
O6 O5 2.775(3) no
O7 O1 2.791(3) no

loop_
_geom_hbond_atom_site_label_D
_geom_hbond_atom_site_label_H
_geom_hbond_atom_site_label_A
_geom_hbond_distance_DH
_geom_hbond_distance_HA
_geom_hbond_distance_DA
_geom_hbond_angle_DHA
_geom_hbond_site_symmetry_A
_geom_hbond_publ_flag
N1 HN1A O7 0.81(3) 2.25(3) 3.017(3) 159(3) 3_765 yes
O3 H3 O2 0.8200 1.7900 2.522(2) 147.00 . yes
O4 H4A O1 0.810(19) 1.92(2) 2.726(2) 172(2) 3_665 yes
O4 H4B O2 0.81(3) 1.93(3) 2.738(2) 172(3) . yes
O5 H5A O6 0.81(2) 1.99(2) 2.780(3) 168(2) 2_655 yes
O5 H5B O6 0.83(2) 1.96(2) 2.777(3) 170(2) . yes
O6 H6A O7 0.83(3) 2.01(3) 2.839(3) 177(2) 4_566 yes
O6 H6B O2 0.82(3) 2.01(3) 2.822(3) 168(3) 1_545 yes
O7 H7A O3 0.88(3) 2.07(3) 2.945(3) 170(3) 4_565 yes
O7 H7B O1 0.87(2) 1.98(2) 2.792(3) 157(3) . yes
C9 H9 O3 0.9300 2.5000 3.218(3) 134.00 4_565 yes

loop_
_geom_torsion_atom_site_label_1
_geom_torsion_atom_site_label_2
_geom_torsion_atom_site_label_3
_geom_torsion_atom_site_label_4
_geom_torsion
_geom_torsion_publ_flag
O4 Zn1 N2 C8 -59.76(17) no
O4 Zn1 N2 C12 127.02(17) no
O5 Zn1 N2 C8 -149.28(17) no
O5 Zn1 N2 C12 37.50(18) no
Zn1 N2 C8 C9 -173.91(17) no
C12 N2 C8 C9 -0.3(3) no
Zn1 N2 C12 C11 173.50(17) no
C8 N2 C12 C11 -0.1(3) no
N2 C8 C9 C10 0.9(4) no
C8 C9 C10 C13 179.2(2) no
C8 C9 C10 C11 -1.0(3) no
C13 C10 C11 C12 -179.6(2) no
C9 C10 C11 C12 0.6(4) no
C10 C11 C12 N2 -0.1(4) no
C6 C1 C2 C3 1.5(4) no
C2 C1 C6 C5 -1.1(3) no
C2 C1 C6 C7 -179.2(2) no
C1 C2 C3 N1 179.4(2) no
C1 C2 C3 C4 -0.9(3) no
N1 C3 C4 C5 179.7(2) no
C2 C3 C4 C5 0.0(3) no
